data_4078626
loop_
_publ_author_name
'Suess, Daniel L. M.'
'Peters, Jonas C.'

_publ_section_title
;
 Late-Metal Diphosphinosulfinyl S(O)P2Pincer-type Complexes
;
_journal_issue 15
_journal_name_full Organometallics
_journal_page_first 5213
_journal_paper_doi 10.1021/om3001229
_journal_volume 31
_journal_year 2012
_chemical_formula_sum 'C48.5 H43 F6 N O P3 Rh S'
_chemical_formula_weight 997.72
_chemical_name_systematic
;
 ?
;
_space_group_IT_number 15
_symmetry_cell_setting monoclinic
_symmetry_space_group_name_Hall '-C 2yc'
_symmetry_space_group_name_H-M 'C 1 2/c 1'
_atom_sites_solution_hydrogens geom
_atom_sites_solution_primary direct
_atom_sites_solution_secondary difmap
_audit_creation_method SHELXL-97
_cell_angle_alpha 90.00
_cell_angle_beta 125.157(2)
_cell_angle_gamma 90.00
_cell_formula_units_Z 8
_cell_length_a 33.188(2)
_cell_length_b 12.5088(7)
_cell_length_c 27.1062(16)
_cell_measurement_reflns_used 9971
_cell_measurement_temperature 100(2)
_cell_measurement_theta_max 31.85
_cell_measurement_theta_min 2.20
_cell_volume 9200.1(10)
_computing_cell_refinement 'Bruker SAINT'
_computing_data_collection 'Bruker APEX2'
_computing_data_reduction 'Bruker SAINT'
_computing_molecular_graphics 'Bruker SHELXTL'
_computing_publication_material 'Bruker SHELXTL'
_computing_structure_refinement 'SHELXL-97 (Sheldrick, 2008)'
_computing_structure_solution 'SHELXS-97 (Sheldrick, 2008)'
_diffrn_ambient_temperature 100(2)
_diffrn_detector_area_resol_mean 8.3
_diffrn_measured_fraction_theta_full 0.990
_diffrn_measured_fraction_theta_max 0.990
_diffrn_measurement_device_type 'Bruker APEX-II CCD'
_diffrn_measurement_method '\f and \w scans'
_diffrn_radiation_monochromator graphite
_diffrn_radiation_source 'fine-focus sealed tube'
_diffrn_radiation_type MoK\a
_diffrn_radiation_wavelength 0.71073
_diffrn_reflns_av_R_equivalents 0.0594
_diffrn_reflns_av_sigmaI/netI 0.0432
_diffrn_reflns_limit_h_max 53
_diffrn_reflns_limit_h_min -49
_diffrn_reflns_limit_k_max 19
_diffrn_reflns_limit_k_min -19
_diffrn_reflns_limit_l_max 43
_diffrn_reflns_limit_l_min -43
_diffrn_reflns_number 129317
_diffrn_reflns_theta_full 34.97
_diffrn_reflns_theta_max 34.97
_diffrn_reflns_theta_min 1.81
_exptl_absorpt_coefficient_mu 0.582
_exptl_absorpt_correction_type none
_exptl_crystal_colour yellow
_exptl_crystal_density_diffrn 1.441
_exptl_crystal_density_meas ?
_exptl_crystal_density_method 'not measured'
_exptl_crystal_description blade
_exptl_crystal_F_000 4072
_exptl_crystal_size_max 0.3
_exptl_crystal_size_mid 0.1
_exptl_crystal_size_min 0.08
_refine_diff_density_max 1.299
_refine_diff_density_min -0.692
_refine_diff_density_rms 0.094
_refine_ls_extinction_coef none
_refine_ls_extinction_method none
_refine_ls_goodness_of_fit_ref 1.024
_refine_ls_hydrogen_treatment constr
_refine_ls_matrix_type full
_refine_ls_number_parameters 559
_refine_ls_number_reflns 20010
_refine_ls_number_restraints 508
_refine_ls_restrained_S_all 1.013
_refine_ls_R_factor_all 0.0586
_refine_ls_R_factor_gt 0.0356
_refine_ls_shift/su_max 0.005
_refine_ls_shift/su_mean 0.000
_refine_ls_structure_factor_coef Fsqd
_refine_ls_weighting_details 'calc w=1/[\s^2^(Fo^2^)+(0.0347P)^2^+11.8563P] where P=(Fo^2^+2Fc^2^)/3'
_refine_ls_weighting_scheme calc
_refine_ls_wR_factor_gt 0.0787
_refine_ls_wR_factor_ref 0.0888
_reflns_number_gt 15123
_reflns_number_total 20010
_reflns_threshold_expression >2sigma(I)
_cod_data_source_file om3001229_si_002.cif
_cod_data_source_block '[(SOP2)Rh(NCCH3)][PF6]'
_cod_depositor_comments
;
The following automatic conversions were performed:

'_symmetry_cell_setting' value 'Monoclinic' changed to 'monoclinic'
according to /home/saulius/struct/CIF-dictionaries/cif_core.dic
dictionary named 'cif_core.dic' version 2.4.2 from 2011-04-26.

Automatic conversion script
Id: cif_fix_values 1891 2012-01-12 08:04:46Z andrius 

The following automatic conversions were performed:

'_exptl_crystal_density_meas' value 'not measured' was changed to '?'
- the value is perceived as not measured.

Automatic conversion script
Id: cif_fix_values 3008 2015-01-20 13:52:24Z robertas 
;
_cod_original_cell_volume 9200.0(9)
_cod_original_sg_symbol_H-M C2/c
_cod_original_formula_sum 'C48.50 H43 F6 N O P3 Rh S'
_cod_database_code 4078626

loop_
_symmetry_equiv_pos_as_xyz
'x, y, z'
'-x, y, -z+1/2'
'x+1/2, y+1/2, z'
'-x+1/2, y+1/2, -z+1/2'
'-x, -y, -z'
'x, -y, z-1/2'
'-x+1/2, -y+1/2, -z'
'x+1/2, -y+1/2, z-1/2'

loop_
_atom_site_label
_atom_site_type_symbol
_atom_site_fract_x
_atom_site_fract_y
_atom_site_fract_z
_atom_site_U_iso_or_equiv
_atom_site_adp_type
_atom_site_occupancy
_atom_site_symmetry_multiplicity
_atom_site_calc_flag
_atom_site_refinement_flags
Rh1 Rh 0.302249(4) 0.879645(9) 0.837514(5) 0.01189(3) Uani 1 1 d U
P1 P 0.373695(14) 0.85880(3) 0.843519(17) 0.01338(7) Uani 1 1 d U
P2 P 0.239072(14) 0.86849(3) 0.847830(16) 0.01277(7) Uani 1 1 d U
F6 F 0.37530(4) 1.25019(9) 1.05265(4) 0.0247(2) Uani 1 1 d U
S1 S 0.308783(13) 0.70876(3) 0.850937(15) 0.01288(6) Uani 1 1 d U
O1 O 0.29393(4) 0.63383(9) 0.80101(5) 0.0177(2) Uani 1 1 d U
C34 C 0.21719(7) 1.11881(14) 0.95412(8) 0.0228(3) Uani 1 1 d U
H34 H 0.2132 1.1704 0.9767 0.027 Uiso 1 1 calc R
C20 C 0.24872(5) 0.74302(12) 0.88739(6) 0.0150(3) Uani 1 1 d U
C37 C 0.29261(6) 1.13285(13) 0.82604(6) 0.0173(3) Uani 1 1 d U
C13 C 0.40312(5) 0.74656(12) 0.89596(6) 0.0143(2) Uani 1 1 d U
C36 C 0.18397(6) 0.97642(13) 0.88107(7) 0.0192(3) Uani 1 1 d U
H36 H 0.1573 0.9311 0.8535 0.023 Uiso 1 1 calc R
C15 C 0.39369(6) 0.60512(12) 0.95046(7) 0.0181(3) Uani 1 1 d U
H15 H 0.3733 0.5640 0.9574 0.022 Uiso 1 1 calc R
C14 C 0.37357(5) 0.68399(12) 0.90622(6) 0.0141(2) Uani 1 1 d U
C19 C 0.27815(5) 0.66684(12) 0.88428(7) 0.0154(3) Uani 1 1 d U
C10 C 0.49424(6) 1.11624(14) 0.93663(7) 0.0207(3) Uani 1 1 d U
H10 H 0.5197 1.1682 0.9571 0.025 Uiso 1 1 calc R
C33 C 0.26176(7) 1.11178(13) 0.96059(7) 0.0212(3) Uani 1 1 d U
H33 H 0.2881 1.1585 0.9875 0.025 Uiso 1 1 calc R
C30 C 0.16204(6) 0.94035(13) 0.73650(7) 0.0195(3) Uani 1 1 d U
H30 H 0.1794 1.0063 0.7496 0.023 Uiso 1 1 calc R
C11 C 0.45959(6) 1.10671(13) 0.94973(7) 0.0189(3) Uani 1 1 d U
H11 H 0.4611 1.1525 0.9787 0.023 Uiso 1 1 calc R
C7 C 0.42055(5) 0.96214(12) 0.87782(6) 0.0148(2) Uani 1 1 d U
C21 C 0.22517(6) 0.71416(13) 0.91461(7) 0.0193(3) Uani 1 1 d U
H21 H 0.2059 0.7652 0.9184 0.023 Uiso 1 1 calc R
C1 C 0.36948(6) 0.82123(13) 0.77613(7) 0.0171(3) Uani 1 1 d U
C9 C 0.49199(6) 1.05053(14) 0.89388(8) 0.0217(3) Uani 1 1 d U
H9 H 0.5155 1.0583 0.8847 0.026 Uiso 1 1 calc R
C31 C 0.22895(5) 0.96840(12) 0.88778(6) 0.0144(2) Uani 1 1 d U
C12 C 0.42281(6) 1.02994(13) 0.92032(6) 0.0162(3) Uani 1 1 d U
H12 H 0.3991 1.0235 0.9291 0.019 Uiso 1 1 calc R
C5 C 0.34639(8) 0.87288(18) 0.67727(8) 0.0321(4) Uani 1 1 d U
H5 H 0.3326 0.9238 0.6455 0.038 Uiso 1 1 calc R
C35 C 0.17851(7) 1.05104(14) 0.91491(8) 0.0219(3) Uani 1 1 d U
H35 H 0.1483 1.0556 0.9112 0.026 Uiso 1 1 calc R
N1 N 0.29713(5) 1.04226(11) 0.82790(6) 0.0163(2) Uani 1 1 d U
C16 C 0.44447(6) 0.58786(13) 0.98442(7) 0.0203(3) Uani 1 1 d U
H16 H 0.4589 0.5356 1.0155 0.024 Uiso 1 1 calc R
C6 C 0.34838(7) 0.89478(16) 0.72879(8) 0.0275(4) Uani 1 1 d U
H6 H 0.3353 0.9601 0.7319 0.033 Uiso 1 1 calc R
C18 C 0.45344(6) 0.72537(13) 0.92909(7) 0.0174(3) Uani 1 1 d U
H18 H 0.4738 0.7651 0.9215 0.021 Uiso 1 1 calc R
C24 C 0.28004(6) 0.56090(13) 0.90158(7) 0.0197(3) Uani 1 1 d U
H24 H 0.2972 0.5083 0.8951 0.024 Uiso 1 1 calc R
C17 C 0.47416(6) 0.64610(13) 0.97337(7) 0.0204(3) Uani 1 1 d U
H17 H 0.5085 0.6319 0.9959 0.024 Uiso 1 1 calc R
C32 C 0.26784(6) 1.03624(13) 0.92762(7) 0.0171(3) Uani 1 1 d U
H32 H 0.2984 1.0309 0.9323 0.021 Uiso 1 1 calc R
C2 C 0.38696(8) 0.72482(15) 0.77025(8) 0.0275(4) Uani 1 1 d U
H2 H 0.4008 0.6737 0.8019 0.033 Uiso 1 1 calc R
C25 C 0.17963(5) 0.85230(12) 0.77568(6) 0.0147(3) Uani 1 1 d U
C38 C 0.28661(7) 1.24840(13) 0.82550(7) 0.0240(3) Uani 1 1 d U
H38A H 0.2731 1.2666 0.8484 0.036 Uiso 1 1 calc R
H38B H 0.2640 1.2731 0.7838 0.036 Uiso 1 1 calc R
H38C H 0.3187 1.2832 0.8440 0.036 Uiso 1 1 calc R
C23 C 0.25627(6) 0.53400(14) 0.92842(8) 0.0231(3) Uani 1 1 d U
H23 H 0.2580 0.4627 0.9416 0.028 Uiso 1 1 calc R
C8 C 0.45524(6) 0.97323(14) 0.86446(7) 0.0192(3) Uani 1 1 d U
H8 H 0.4537 0.9280 0.8353 0.023 Uiso 1 1 calc R
C26 C 0.15434(7) 0.75586(14) 0.75593(7) 0.0238(3) Uani 1 1 d U
H26 H 0.1662 0.6959 0.7822 0.029 Uiso 1 1 calc R
C28 C 0.09401(7) 0.83455(16) 0.65915(8) 0.0286(4) Uani 1 1 d U
H28 H 0.0647 0.8286 0.6195 0.034 Uiso 1 1 calc R
C4 C 0.36441(8) 0.77726(18) 0.67208(8) 0.0333(4) Uani 1 1 d U
H4 H 0.3632 0.7627 0.6368 0.040 Uiso 1 1 calc R
C3 C 0.38434(9) 0.70247(17) 0.71819(9) 0.0369(5) Uani 1 1 d U
H3 H 0.3962 0.6361 0.7142 0.044 Uiso 1 1 calc R
C29 C 0.11926(7) 0.93089(15) 0.67858(7) 0.0256(4) Uani 1 1 d U
H29 H 0.1072 0.9907 0.6521 0.031 Uiso 1 1 calc R
C22 C 0.22991(7) 0.61041(14) 0.93620(8) 0.0233(3) Uani 1 1 d U
H22 H 0.2151 0.5918 0.9563 0.028 Uiso 1 1 calc R
C27 C 0.11149(7) 0.74689(15) 0.69741(8) 0.0298(4) Uani 1 1 d U
H27 H 0.0944 0.6807 0.6839 0.036 Uiso 1 1 calc R
P3 P 0.385837(16) 1.29517(3) 1.005689(18) 0.01728(8) Uani 1 1 d U
F5 F 0.39586(5) 1.34054(10) 0.95825(5) 0.0324(3) Uani 1 1 d U
F4 F 0.32978(4) 1.33611(10) 0.96290(5) 0.0301(2) Uani 1 1 d U
F3 F 0.36918(4) 1.18298(8) 0.97069(5) 0.0261(2) Uani 1 1 d U
F2 F 0.40172(5) 1.40812(10) 1.03985(5) 0.0359(3) Uani 1 1 d U
F1 F 0.44138(4) 1.25405(12) 1.04822(5) 0.0364(3) Uani 1 1 d U
C45 C 0.40222(8) 1.0370(2) 0.61806(10) 0.0390(5) Uani 1 1 d U
H45 H 0.4084 0.9676 0.6353 0.047 Uiso 1 1 calc R
C44 C 0.38321(7) 1.0471(2) 0.55780(10) 0.0370(5) Uani 1 1 d U
H44 H 0.3768 0.9854 0.5339 0.044 Uiso 1 1 calc R
C43 C 0.37349(9) 1.1477(2) 0.53239(11) 0.0447(6) Uani 1 1 d U
H43 H 0.3599 1.1552 0.4907 0.054 Uiso 1 1 calc R
C41 C 0.40275(10) 1.2255(3) 0.62799(14) 0.0566(7) Uani 1 1 d U
H41 H 0.4094 1.2873 0.6519 0.068 Uiso 1 1 calc R
C40 C 0.41251(8) 1.1257(2) 0.65420(11) 0.0452(6) Uani 1 1 d U
C39 C 0.43304(12) 1.1127(3) 0.72026(13) 0.0702(10) Uani 1 1 d U
H39A H 0.4069 1.0880 0.7240 0.105 Uiso 1 1 calc R
H39B H 0.4457 1.1815 0.7409 0.105 Uiso 1 1 calc R
H39C H 0.4598 1.0601 0.7387 0.105 Uiso 1 1 calc R
C42 C 0.38331(11) 1.2369(2) 0.56702(15) 0.0558(7) Uani 1 1 d U
H42 H 0.3769 1.3061 0.5495 0.067 Uiso 1 1 calc R
C48 C 0.48195(14) 1.3665(4) 1.19756(15) 0.0932(13) Uani 1 1 d U
H48 H 0.4691 1.3292 1.1608 0.112 Uiso 1 1 calc R
C47 C 0.5000 1.3104(5) 1.2500 0.0797(15) Uani 1 2 d SU
C49 C 0.4825(2) 1.4804(5) 1.1982(2) 0.146(3) Uani 1 1 d U
H49 H 0.4705 1.5188 1.1620 0.175 Uiso 1 1 calc R
C46 C 0.5000 1.1884(5) 1.2500 0.133(3) Uani 1 2 d SU
H46A H 0.5173 1.1623 1.2916 0.200 Uiso 0.50 1 calc PR
H46B H 0.5167 1.1623 1.2321 0.200 Uiso 0.50 1 calc PR
H46C H 0.4659 1.1623 1.2263 0.200 Uiso 0.50 1 calc PR
C50 C 0.5000 1.5341(7) 1.2500 0.310(10) Uani 1 2 d SU
H50 H 0.5000 1.6101 1.2500 0.372 Uiso 1 2 calc SR

loop_
_atom_site_aniso_label
_atom_site_aniso_U_11
_atom_site_aniso_U_22
_atom_site_aniso_U_33
_atom_site_aniso_U_23
_atom_site_aniso_U_13
_atom_site_aniso_U_12
Rh1 0.01184(5) 0.01158(5) 0.01331(4) 0.00037(4) 0.00786(4) 0.00074(4)
P1 0.01320(15) 0.01440(17) 0.01420(15) -0.00119(12) 0.00885(13) -0.00019(12)
P2 0.01226(15) 0.01260(17) 0.01451(15) -0.00053(12) 0.00832(13) 0.00040(12)
F6 0.0270(5) 0.0317(6) 0.0229(5) 0.0046(4) 0.0186(4) 0.0016(4)
S1 0.01297(14) 0.01241(15) 0.01393(14) -0.00046(11) 0.00815(12) 0.00050(11)
O1 0.0188(5) 0.0167(5) 0.0166(5) -0.0037(4) 0.0097(4) -0.0007(4)
C34 0.0331(9) 0.0174(7) 0.0249(7) -0.0003(6) 0.0208(7) 0.0049(7)
C20 0.0144(6) 0.0152(7) 0.0165(6) 0.0005(5) 0.0095(5) -0.0002(5)
C37 0.0184(6) 0.0189(7) 0.0142(6) 0.0008(5) 0.0092(5) -0.0009(5)
C13 0.0140(6) 0.0135(6) 0.0154(6) -0.0021(5) 0.0084(5) 0.0006(5)
C36 0.0185(7) 0.0198(7) 0.0219(7) -0.0009(5) 0.0132(6) 0.0013(6)
C15 0.0183(7) 0.0154(7) 0.0201(6) 0.0017(5) 0.0108(6) 0.0021(5)
C14 0.0130(6) 0.0136(6) 0.0150(6) -0.0017(5) 0.0076(5) 0.0012(5)
C19 0.0152(6) 0.0161(7) 0.0165(6) 0.0009(5) 0.0101(5) -0.0009(5)
C10 0.0162(6) 0.0197(7) 0.0223(7) -0.0017(6) 0.0089(6) -0.0028(6)
C33 0.0283(8) 0.0157(7) 0.0223(7) -0.0030(5) 0.0162(6) -0.0018(6)
C30 0.0206(7) 0.0169(7) 0.0183(6) 0.0005(5) 0.0096(6) -0.0018(6)
C11 0.0176(7) 0.0186(7) 0.0186(6) -0.0038(5) 0.0093(5) -0.0001(5)
C7 0.0139(6) 0.0151(7) 0.0155(6) -0.0003(5) 0.0084(5) 0.0001(5)
C21 0.0195(7) 0.0212(8) 0.0213(7) 0.0025(6) 0.0142(6) 0.0014(6)
C1 0.0156(6) 0.0219(7) 0.0149(6) -0.0036(5) 0.0094(5) -0.0035(5)
C9 0.0166(7) 0.0243(8) 0.0274(8) -0.0036(6) 0.0146(6) -0.0033(6)
C31 0.0154(6) 0.0138(6) 0.0161(6) -0.0004(5) 0.0103(5) 0.0010(5)
C12 0.0148(6) 0.0183(7) 0.0159(6) -0.0012(5) 0.0092(5) 0.0005(5)
C5 0.0318(9) 0.0469(12) 0.0177(7) 0.0026(7) 0.0143(7) 0.0001(9)
C35 0.0242(8) 0.0221(8) 0.0266(7) 0.0012(6) 0.0188(7) 0.0059(6)
N1 0.0154(5) 0.0173(6) 0.0173(5) 0.0014(4) 0.0100(5) 0.0009(5)
C16 0.0193(7) 0.0149(7) 0.0205(7) 0.0018(5) 0.0079(6) 0.0041(5)
C6 0.0294(9) 0.0349(10) 0.0200(7) 0.0054(7) 0.0152(7) 0.0085(7)
C18 0.0140(6) 0.0161(7) 0.0209(6) -0.0032(5) 0.0094(5) 0.0001(5)
C24 0.0195(7) 0.0152(7) 0.0251(7) 0.0033(5) 0.0133(6) 0.0010(5)
C17 0.0144(6) 0.0174(7) 0.0233(7) -0.0015(5) 0.0073(6) 0.0037(5)
C32 0.0186(7) 0.0164(7) 0.0175(6) -0.0011(5) 0.0111(5) -0.0006(5)
C2 0.0429(11) 0.0213(8) 0.0257(8) -0.0054(6) 0.0240(8) -0.0030(7)
C25 0.0143(6) 0.0158(6) 0.0147(6) -0.0006(5) 0.0088(5) 0.0005(5)
C38 0.0339(9) 0.0137(7) 0.0204(7) 0.0005(5) 0.0134(7) 0.0010(6)
C23 0.0234(8) 0.0194(8) 0.0285(8) 0.0071(6) 0.0160(7) 0.0006(6)
C8 0.0173(7) 0.0220(8) 0.0219(7) -0.0030(6) 0.0132(6) -0.0015(6)
C26 0.0241(8) 0.0192(8) 0.0195(7) 0.0010(6) 0.0076(6) -0.0036(6)
C28 0.0270(9) 0.0304(10) 0.0154(7) -0.0005(6) 0.0046(6) -0.0037(7)
C4 0.0436(11) 0.0414(11) 0.0235(8) -0.0122(8) 0.0241(8) -0.0136(9)
C3 0.0612(14) 0.0282(10) 0.0342(10) -0.0115(8) 0.0349(10) -0.0045(9)
C29 0.0269(8) 0.0242(9) 0.0178(7) 0.0033(6) 0.0083(6) 0.0008(7)
C22 0.0236(8) 0.0250(9) 0.0263(7) 0.0065(6) 0.0172(7) 0.0010(6)
C27 0.0305(9) 0.0238(9) 0.0207(7) -0.0021(6) 0.0064(7) -0.0106(7)
P3 0.01870(18) 0.01937(19) 0.01829(17) -0.00056(14) 0.01328(15) -0.00062(14)
F5 0.0471(7) 0.0337(6) 0.0322(6) -0.0037(5) 0.0320(6) -0.0115(5)
F4 0.0270(5) 0.0365(6) 0.0263(5) 0.0066(5) 0.0151(4) 0.0141(5)
F3 0.0331(6) 0.0195(5) 0.0304(5) -0.0043(4) 0.0211(5) -0.0018(4)
F2 0.0552(8) 0.0272(6) 0.0360(6) -0.0126(5) 0.0324(6) -0.0145(5)
F1 0.0169(5) 0.0615(8) 0.0298(6) -0.0013(6) 0.0128(4) 0.0058(5)
C45 0.0246(9) 0.0564(14) 0.0403(11) 0.0073(10) 0.0211(9) 0.0029(9)
C44 0.0202(8) 0.0512(13) 0.0354(10) -0.0018(9) 0.0135(8) -0.0035(8)
C43 0.0315(11) 0.0597(16) 0.0421(12) 0.0085(11) 0.0207(10) 0.0006(10)
C41 0.0456(15) 0.0613(18) 0.0722(18) -0.0236(14) 0.0393(14) -0.0092(13)
C40 0.0257(10) 0.0775(19) 0.0396(11) -0.0046(11) 0.0229(9) 0.0008(11)
C39 0.0546(17) 0.121(3) 0.0451(14) -0.0061(17) 0.0348(14) 0.0057(18)
C42 0.0502(15) 0.0498(16) 0.0770(19) 0.0115(14) 0.0423(15) 0.0021(12)
C48 0.062(2) 0.148(4) 0.0396(16) -0.012(2) 0.0116(15) -0.009(2)
C47 0.046(2) 0.082(3) 0.083(3) 0.000 0.021(2) 0.000
C49 0.131(5) 0.125(4) 0.090(3) 0.051(3) 0.010(3) -0.011(4)
C46 0.053(3) 0.072(4) 0.224(9) 0.000 0.051(5) 0.000
C50 0.358(16) 0.070(5) 0.119(6) 0.000 -0.084(8) 0.000

loop_
_atom_type_symbol
_atom_type_description
_atom_type_scat_dispersion_real
_atom_type_scat_dispersion_imag
_atom_type_scat_source
C C 0.0033 0.0016 'International Tables Vol C Tables 4.2.6.8 and 6.1.1.4'
H H 0.0000 0.0000 'International Tables Vol C Tables 4.2.6.8 and 6.1.1.4'
N N 0.0061 0.0033 'International Tables Vol C Tables 4.2.6.8 and 6.1.1.4'
O O 0.0106 0.0060 'International Tables Vol C Tables 4.2.6.8 and 6.1.1.4'
F F 0.0171 0.0103 'International Tables Vol C Tables 4.2.6.8 and 6.1.1.4'
P P 0.1023 0.0942 'International Tables Vol C Tables 4.2.6.8 and 6.1.1.4'
S S 0.1246 0.1234 'International Tables Vol C Tables 4.2.6.8 and 6.1.1.4'
Rh Rh -1.1178 0.9187 'International Tables Vol C Tables 4.2.6.8 and 6.1.1.4'

loop_
_geom_angle_atom_site_label_1
_geom_angle_atom_site_label_2
_geom_angle_atom_site_label_3
_geom_angle
_geom_angle_site_symmetry_1
_geom_angle_site_symmetry_3
N1 Rh1 S1 178.03(4) . .
N1 Rh1 P2 93.55(4) . .
S1 Rh1 P2 85.912(14) . .
N1 Rh1 P1 97.39(4) . .
S1 Rh1 P1 82.886(14) . .
P2 Rh1 P1 166.441(14) . .
C1 P1 C7 104.32(7) . .
C1 P1 C13 106.33(7) . .
C7 P1 C13 103.43(7) . .
C1 P1 Rh1 118.75(5) . .
C7 P1 Rh1 120.07(5) . .
C13 P1 Rh1 102.11(5) . .
C31 P2 C25 105.09(7) . .
C31 P2 C20 105.86(7) . .
C25 P2 C20 104.53(7) . .
C31 P2 Rh1 122.27(5) . .
C25 P2 Rh1 112.35(5) . .
C20 P2 Rh1 105.26(5) . .
O1 S1 C19 106.88(7) . .
O1 S1 C14 105.15(7) . .
C19 S1 C14 106.43(7) . .
O1 S1 Rh1 121.71(5) . .
C19 S1 Rh1 110.20(5) . .
C14 S1 Rh1 105.44(5) . .
C35 C34 C33 120.44(15) . .
C35 C34 H34 119.8 . .
C33 C34 H34 119.8 . .
C21 C20 C19 118.53(14) . .
C21 C20 P2 124.85(12) . .
C19 C20 P2 116.27(11) . .
N1 C37 C38 177.86(17) . .
C18 C13 C14 118.82(14) . .
C18 C13 P1 123.56(12) . .
C14 C13 P1 117.45(11) . .
C35 C36 C31 119.76(15) . .
C35 C36 H36 120.1 . .
C31 C36 H36 120.1 . .
C14 C15 C16 118.44(15) . .
C14 C15 H15 120.8 . .
C16 C15 H15 120.8 . .
C15 C14 C13 121.56(14) . .
C15 C14 S1 126.08(12) . .
C13 C14 S1 112.00(11) . .
C24 C19 C20 121.58(14) . .
C24 C19 S1 121.40(12) . .
C20 C19 S1 116.79(11) . .
C9 C10 C11 120.52(15) . .
C9 C10 H10 119.7 . .
C11 C10 H10 119.7 . .
C34 C33 C32 119.95(16) . .
C34 C33 H33 120.0 . .
C32 C33 H33 120.0 . .
C29 C30 C25 119.87(15) . .
C29 C30 H30 120.1 . .
C25 C30 H30 120.1 . .
C12 C11 C10 119.73(15) . .
C12 C11 H11 120.1 . .
C10 C11 H11 120.1 . .
C12 C7 C8 119.46(14) . .
C12 C7 P1 118.58(12) . .
C8 C7 P1 121.92(12) . .
C22 C21 C20 119.99(15) . .
C22 C21 H21 120.0 . .
C20 C21 H21 120.0 . .
C2 C1 C6 119.30(15) . .
C2 C1 P1 123.15(13) . .
C6 C1 P1 117.54(13) . .
C10 C9 C8 119.87(15) . .
C10 C9 H9 120.1 . .
C8 C9 H9 120.1 . .
C32 C31 C36 119.93(14) . .
C32 C31 P2 118.43(11) . .
C36 C31 P2 121.60(12) . .
C11 C12 C7 120.35(14) . .
C11 C12 H12 119.8 . .
C7 C12 H12 119.8 . .
C4 C5 C6 120.11(18) . .
C4 C5 H5 119.9 . .
C6 C5 H5 119.9 . .
C34 C35 C36 120.04(16) . .
C34 C35 H35 120.0 . .
C36 C35 H35 120.0 . .
C37 N1 Rh1 173.23(13) . .
C17 C16 C15 120.90(15) . .
C17 C16 H16 119.5 . .
C15 C16 H16 119.5 . .
C5 C6 C1 120.21(18) . .
C5 C6 H6 119.9 . .
C1 C6 H6 119.9 . .
C13 C18 C17 120.28(15) . .
C13 C18 H18 119.9 . .
C17 C18 H18 119.9 . .
C23 C24 C19 118.52(16) . .
C23 C24 H24 120.7 . .
C19 C24 H24 120.7 . .
C16 C17 C18 119.91(15) . .
C16 C17 H17 120.0 . .
C18 C17 H17 120.0 . .
C33 C32 C31 119.87(15) . .
C33 C32 H32 120.1 . .
C31 C32 H32 120.1 . .
C1 C2 C3 120.35(18) . .
C1 C2 H2 119.8 . .
C3 C2 H2 119.8 . .
C26 C25 C30 119.63(14) . .
C26 C25 P2 123.46(12) . .
C30 C25 P2 116.56(12) . .
C37 C38 H38A 109.5 . .
C37 C38 H38B 109.5 . .
H38A C38 H38B 109.5 . .
C37 C38 H38C 109.5 . .
H38A C38 H38C 109.5 . .
H38B C38 H38C 109.5 . .
C24 C23 C22 120.64(16) . .
C24 C23 H23 119.7 . .
C22 C23 H23 119.7 . .
C9 C8 C7 120.06(15) . .
C9 C8 H8 120.0 . .
C7 C8 H8 120.0 . .
C25 C26 C27 120.09(16) . .
C25 C26 H26 120.0 . .
C27 C26 H26 120.0 . .
C27 C28 C29 120.14(16) . .
C27 C28 H28 119.9 . .
C29 C28 H28 119.9 . .
C5 C4 C3 120.16(17) . .
C5 C4 H4 119.9 . .
C3 C4 H4 119.9 . .
C4 C3 C2 119.83(19) . .
C4 C3 H3 120.1 . .
C2 C3 H3 120.1 . .
C28 C29 C30 120.28(16) . .
C28 C29 H29 119.9 . .
C30 C29 H29 119.9 . .
C23 C22 C21 120.31(16) . .
C23 C22 H22 119.8 . .
C21 C22 H22 119.8 . .
C28 C27 C26 119.98(17) . .
C28 C27 H27 120.0 . .
C26 C27 H27 120.0 . .
F1 P3 F2 90.45(8) . .
F1 P3 F3 90.39(7) . .
F2 P3 F3 179.13(9) . .
F1 P3 F6 90.15(6) . .
F2 P3 F6 90.01(6) . .
F3 P3 F6 90.24(6) . .
F1 P3 F5 90.38(7) . .
F2 P3 F5 90.01(6) . .
F3 P3 F5 89.74(6) . .
F6 P3 F5 179.46(7) . .
F1 P3 F4 179.74(8) . .
F2 P3 F4 89.72(7) . .
F3 P3 F4 89.45(6) . .
F6 P3 F4 89.65(6) . .
F5 P3 F4 89.82(7) . .
C44 C45 C40 121.5(2) . .
C44 C45 H45 119.3 . .
C40 C45 H45 119.3 . .
C45 C44 C43 119.5(2) . .
C45 C44 H44 120.3 . .
C43 C44 H44 120.3 . .
C42 C43 C44 120.3(2) . .
C42 C43 H43 119.8 . .
C44 C43 H43 119.8 . .
C40 C41 C42 121.0(3) . .
C40 C41 H41 119.5 . .
C42 C41 H41 119.5 . .
C41 C40 C45 118.1(2) . .
C41 C40 C39 121.2(3) . .
C45 C40 C39 120.6(3) . .
C40 C39 H39A 109.5 . .
C40 C39 H39B 109.5 . .
H39A C39 H39B 109.5 . .
C40 C39 H39C 109.5 . .
H39A C39 H39C 109.5 . .
H39B C39 H39C 109.5 . .
C43 C42 C41 119.6(3) . .
C43 C42 H42 120.2 . .
C41 C42 H42 120.2 . .
C47 C48 C49 120.1(4) . .
C47 C48 H48 119.9 . .
C49 C48 H48 119.9 . .
C48 C47 C48 118.7(6) . 2_657
C48 C47 C46 120.7(3) . .
C48 C47 C46 120.7(3) 2_657 .
C50 C49 C48 120.4(5) . .
C50 C49 H49 119.8 . .
C48 C49 H49 119.8 . .
C47 C46 H46A 109.5 . .
C47 C46 H46B 109.5 . .
H46A C46 H46B 109.5 . .
C47 C46 H46C 109.5 . .
H46A C46 H46C 109.5 . .
H46B C46 H46C 109.5 . .
C49 C50 C49 120.3(8) 2_657 .
C49 C50 H50 119.9 2_657 .
C49 C50 H50 119.9 . .

loop_
_geom_bond_atom_site_label_1
_geom_bond_atom_site_label_2
_geom_bond_distance
_geom_bond_site_symmetry_2
Rh1 N1 2.0453(14) .
Rh1 S1 2.1581(4) .
Rh1 P2 2.2736(4) .
Rh1 P1 2.2961(4) .
P1 C1 1.8120(15) .
P1 C7 1.8134(16) .
P1 C13 1.8294(15) .
P2 C31 1.8073(15) .
P2 C25 1.8205(15) .
P2 C20 1.8221(15) .
F6 P3 1.6037(11) .
S1 O1 1.4782(11) .
S1 C19 1.7842(15) .
S1 C14 1.8038(15) .
C34 C35 1.387(3) .
C34 C33 1.389(3) .
C34 H34 0.9500 .
C20 C21 1.396(2) .
C20 C19 1.401(2) .
C37 N1 1.140(2) .
C37 C38 1.458(2) .
C13 C18 1.392(2) .
C13 C14 1.402(2) .
C36 C35 1.392(2) .
C36 C31 1.400(2) .
C36 H36 0.9500 .
C15 C14 1.391(2) .
C15 C16 1.396(2) .
C15 H15 0.9500 .
C19 C24 1.395(2) .
C10 C9 1.387(2) .
C10 C11 1.390(2) .
C10 H10 0.9500 .
C33 C32 1.393(2) .
C33 H33 0.9500 .
C30 C29 1.388(2) .
C30 C25 1.403(2) .
C30 H30 0.9500 .
C11 C12 1.388(2) .
C11 H11 0.9500 .
C7 C12 1.397(2) .
C7 C8 1.399(2) .
C21 C22 1.395(2) .
C21 H21 0.9500 .
C1 C2 1.386(2) .
C1 C6 1.396(2) .
C9 C8 1.392(2) .
C9 H9 0.9500 .
C31 C32 1.395(2) .
C12 H12 0.9500 .
C5 C4 1.380(3) .
C5 C6 1.387(2) .
C5 H5 0.9500 .
C35 H35 0.9500 .
C16 C17 1.390(3) .
C16 H16 0.9500 .
C6 H6 0.9500 .
C18 C17 1.395(2) .
C18 H18 0.9500 .
C24 C23 1.388(2) .
C24 H24 0.9500 .
C17 H17 0.9500 .
C32 H32 0.9500 .
C2 C3 1.391(2) .
C2 H2 0.9500 .
C25 C26 1.389(2) .
C38 H38A 0.9800 .
C38 H38B 0.9800 .
C38 H38C 0.9800 .
C23 C22 1.391(3) .
C23 H23 0.9500 .
C8 H8 0.9500 .
C26 C27 1.398(2) .
C26 H26 0.9500 .
C28 C27 1.386(3) .
C28 C29 1.387(3) .
C28 H28 0.9500 .
C4 C3 1.387(3) .
C4 H4 0.9500 .
C3 H3 0.9500 .
C29 H29 0.9500 .
C22 H22 0.9500 .
C27 H27 0.9500 .
P3 F1 1.5951(12) .
P3 F2 1.6030(12) .
P3 F3 1.6034(11) .
P3 F5 1.6058(11) .
P3 F4 1.6073(12) .
C45 C44 1.377(3) .
C45 C40 1.387(4) .
C45 H45 0.9500 .
C44 C43 1.381(4) .
C44 H44 0.9500 .
C43 C42 1.371(4) .
C43 H43 0.9500 .
C41 C40 1.379(4) .
C41 C42 1.393(4) .
C41 H41 0.9500 .
C40 C39 1.514(4) .
C39 H39A 0.9800 .
C39 H39B 0.9800 .
C39 H39C 0.9800 .
C42 H42 0.9500 .
C48 C47 1.375(5) .
C48 C49 1.426(7) .
C48 H48 0.9500 .
C47 C48 1.375(5) 2_657
C47 C46 1.526(8) .
C49 C50 1.349(8) .
C49 H49 0.9500 .
C46 H46A 0.9800 .
C46 H46B 0.9800 .
C46 H46C 0.9800 .
C50 C49 1.349(8) 2_657
C50 H50 0.9500 .
